data_4323790
loop_
_publ_author_name
'Mandy W. Avis'
'Cornelis J. Elsevier'
'Nora Veldman'
'Huub Kooijman'
'Anthony L. Spek'

_publ_section_title
;
 Monodentate \s-N and Bidentate \s-N,\s-N' Coordination of
 1,1-Bis((N-p-tolylimino)diphenylphosphoranyl)ethane,
 CHCH3(PPh2NC6H4-4-CH3)2, to Platinum(II)
;
_journal_name_full 'Inorganic Chemistry'
_journal_page_first 1518
_journal_page_last 1528
_journal_paper_doi 10.1021/ic950748w
_journal_volume 35
_journal_year 1996
_chemical_formula_sum 'C52 H57 Cl2 N2 O P3 Pt'
_chemical_formula_weight 4339.58
_chemical_name_systematic
; 
 ? 
;
_space_group_IT_number 14
_symmetry_cell_setting monoclinic
_symmetry_space_group_name_Hall '-P 2ybc'
_symmetry_space_group_name_H-M 'P 1 21/c 1'
_atom_sites_solution_hydrogens geom
_atom_sites_solution_primary direct
_atom_sites_solution_secondary difmap
_audit_creation_method SHELXL
_cell_angle_alpha 90.00
_cell_angle_beta 109.544(5)
_cell_angle_gamma 90.00
_cell_formula_units_Z 4
_cell_length_a 12.4021(7)
_cell_length_b 16.9705(11)
_cell_length_c 23.760(2)
_cell_measurement_temperature 150(2)
_cell_volume 4712.6(6)
_computing_structure_refinement 'SHELXL-93 (Sheldrick, 1993)'
_computing_structure_solution 'SHELXS-86 (Sheldrick, 1990)'
_diffrn_ambient_temperature 150(2)
_diffrn_radiation_monochromator graphite
_diffrn_radiation_source 'fine-focus sealed tube'
_diffrn_radiation_type MoKa
_diffrn_radiation_wavelength 0.71073
_diffrn_reflns_av_R_equivalents 0.0382
_diffrn_reflns_av_sigmaI/netI 0.1075
_diffrn_reflns_limit_h_max 16
_diffrn_reflns_limit_h_min -10
_diffrn_reflns_limit_k_max 22
_diffrn_reflns_limit_k_min 0
_diffrn_reflns_limit_l_max 29
_diffrn_reflns_limit_l_min -30
_diffrn_reflns_number 14499
_diffrn_reflns_theta_max 27.49
_diffrn_reflns_theta_min 1.51
_exptl_absorpt_coefficient_mu 3.233
_exptl_crystal_density_diffrn 1.529
_exptl_crystal_F_000 2192
_refine_diff_density_max 2.033
_refine_diff_density_min -0.776
_refine_diff_density_rms 0.164
_refine_ls_extinction_method none
_refine_ls_goodness_of_fit_all 0.996
_refine_ls_goodness_of_fit_obs 1.134
_refine_ls_matrix_type full
_refine_ls_number_parameters 555
_refine_ls_number_reflns 10778
_refine_ls_number_restraints 4
_refine_ls_restrained_S_all 0.999
_refine_ls_restrained_S_obs 1.138
_refine_ls_R_factor_all 0.1135
_refine_ls_R_factor_obs 0.0572
_refine_ls_shift/esd_max 0.079
_refine_ls_shift/esd_mean 0.002
_refine_ls_structure_factor_coef Fsqd
_refine_ls_weighting_details 'w=1/[s^2^(Fo^2^)+( 0.0514P)^2^+0.0000P] where P=(Fo^2^+2Fc^2^)/3'
_refine_ls_weighting_scheme calc
_refine_ls_wR_factor_all 0.1215
_refine_ls_wR_factor_obs 0.1088
_reflns_number_observed 6850
_reflns_number_total 10778
_reflns_observed_criterion >2sigma(I)
_cod_data_source_file ic950748w_2.cif
_cod_data_source_block 3b
_cod_depositor_comments
;
The following automatic conversions were performed:

'_refine_ls_weighting_scheme' value 'calc w=1/[s^2^(Fo^2^)+(
0.0514P)^2^+0.0000P] where P=(Fo^2^+2Fc^2^)/3' was changed to 'calc'.
New tag '_refine_ls_weighting_details' was created. The value of the
new tag was set to 'w=1/[s^2^(Fo^2^)+( 0.0514P)^2^+0.0000P] where
P=(Fo^2^+2Fc^2^)/3'.

Automatic conversion script
Id: cif_fix_values 3143 2015-03-26 13:38:13Z robertas 
;
_cod_original_cell_volume 4712.7(5)
_cod_original_formula_sum 'C52 H57 Cl2 N2 O1 P3 Pt1'
_cod_database_code 4323790

loop_
_symmetry_equiv_pos_as_xyz
'x, y, z'
'-x, y+1/2, -z+1/2'
'-x, -y, -z'
'x, -y-1/2, z-1/2'

loop_
_atom_site_aniso_label
_atom_site_aniso_U_11
_atom_site_aniso_U_22
_atom_site_aniso_U_33
_atom_site_aniso_U_23
_atom_site_aniso_U_13
_atom_site_aniso_U_12
Pt1 0.02187(13) 0.02220(13) 0.02263(13) -0.00278(15) 0.00735(9) -0.00052(14)
Cl1 0.0288(10) 0.0479(12) 0.0404(12) -0.0005(10) 0.0126(9) 0.0108(9)
P1 0.0220(9) 0.0198(9) 0.0240(10) 0.0011(7) 0.0089(8) -0.0010(7)
P2 0.0268(10) 0.0204(9) 0.0222(10) -0.0019(8) 0.0070(8) 0.0009(8)
P3 0.0289(10) 0.0258(10) 0.0246(10) -0.0002(8) 0.0058(8) -0.0010(8)
N1 0.024(3) 0.020(3) 0.023(3) -0.002(3) 0.009(2) 0.001(3)
N2 0.027(3) 0.020(3) 0.026(3) -0.002(2) 0.011(3) 0.000(2)
C1 0.026(4) 0.024(4) 0.021(4) 0.000(3) 0.007(3) -0.002(3)
C2 0.038(4) 0.030(4) 0.022(4) -0.004(3) 0.013(3) -0.002(3)
C3 0.032(4) 0.032(4) 0.029(4) -0.004(3) 0.006(3) -0.006(3)
C4 0.053(5) 0.034(5) 0.023(4) -0.001(4) 0.011(4) 0.006(4)
C5 0.051(5) 0.027(4) 0.042(5) 0.002(4) 0.027(4) 0.001(4)
C6 0.033(4) 0.028(4) 0.034(4) -0.001(3) 0.018(4) -0.002(3)
C7 0.074(7) 0.041(5) 0.042(6) -0.015(4) 0.016(5) -0.005(5)
C8 0.027(4) 0.025(4) 0.030(4) 0.001(3) 0.017(3) 0.003(3)
C9 0.035(4) 0.025(4) 0.029(4) -0.002(3) 0.018(3) 0.001(3)
C10 0.050(5) 0.021(4) 0.043(5) 0.007(4) 0.025(4) 0.006(4)
C11 0.052(6) 0.032(5) 0.054(6) 0.015(4) 0.026(5) 0.018(4)
C12 0.044(5) 0.045(5) 0.027(4) 0.012(4) 0.011(4) 0.016(4)
C13 0.032(4) 0.034(4) 0.030(4) 0.009(3) 0.013(4) 0.002(3)
C14 0.026(4) 0.046(5) 0.020(4) -0.003(3) 0.006(3) -0.013(3)
C15 0.032(5) 0.105(9) 0.041(5) 0.010(5) 0.015(4) 0.017(5)
C16 0.035(5) 0.196(15) 0.040(6) 0.014(8) 0.017(5) 0.035(8)
C17 0.048(6) 0.187(15) 0.040(6) -0.036(9) 0.025(5) -0.061(9)
C18 0.113(10) 0.070(8) 0.055(7) -0.019(6) 0.054(7) -0.057(8)
C19 0.058(6) 0.045(5) 0.033(5) -0.002(4) 0.015(4) -0.024(4)
C20 0.027(4) 0.024(4) 0.022(4) -0.005(3) 0.010(3) -0.006(3)
C21 0.033(4) 0.028(4) 0.034(5) -0.005(3) 0.014(4) -0.012(3)
C22 0.033(4) 0.018(4) 0.029(4) -0.005(3) 0.006(3) 0.002(3)
C23 0.044(5) 0.028(4) 0.031(4) -0.004(3) 0.015(4) 0.007(4)
C24 0.048(5) 0.041(5) 0.040(5) -0.019(4) 0.012(4) 0.009(4)
C25 0.047(5) 0.034(5) 0.041(5) -0.011(4) -0.002(4) 0.010(4)
C26 0.073(7) 0.038(5) 0.034(5) -0.001(4) 0.007(5) 0.014(5)
C27 0.045(5) 0.034(5) 0.035(5) -0.010(4) 0.009(4) 0.008(4)
C28 0.032(4) 0.022(4) 0.025(4) -0.002(3) 0.011(3) 0.003(3)
C29 0.024(4) 0.041(5) 0.030(4) -0.003(4) 0.001(3) 0.006(3)
C30 0.039(5) 0.049(6) 0.034(5) -0.003(4) 0.007(4) 0.005(4)
C31 0.039(5) 0.068(6) 0.026(5) -0.002(4) 0.007(4) 0.009(4)
C32 0.047(5) 0.046(5) 0.040(5) 0.020(4) 0.024(4) 0.015(4)
C33 0.034(4) 0.039(4) 0.028(4) -0.003(4) 0.018(3) 0.002(4)
C34 0.022(3) 0.032(4) 0.029(4) 0.000(3) 0.007(3) -0.001(3)
C35 0.039(5) 0.044(5) 0.036(5) -0.012(4) 0.018(4) -0.008(4)
C36 0.039(4) 0.062(6) 0.039(5) 0.000(5) 0.022(4) 0.003(5)
C37 0.034(4) 0.054(5) 0.033(5) 0.009(4) 0.013(4) -0.012(4)
C38 0.048(5) 0.041(5) 0.051(6) -0.008(4) 0.026(4) -0.017(4)
C39 0.032(4) 0.045(5) 0.043(5) -0.004(4) 0.021(4) -0.004(4)
C40 0.065(7) 0.089(8) 0.067(7) 0.018(6) 0.042(6) -0.008(6)
C41 0.039(5) 0.039(4) 0.023(4) 0.006(4) 0.008(4) -0.012(4)
C42 0.048(5) 0.061(6) 0.056(6) -0.012(5) 0.017(5) -0.015(5)
C43 0.050(6) 0.098(9) 0.051(6) -0.019(7) 0.010(5) -0.032(6)
C44 0.071(8) 0.073(7) 0.042(6) -0.010(6) 0.003(5) -0.052(6)
C45 0.088(8) 0.042(6) 0.034(5) -0.003(4) 0.006(5) -0.019(5)
C46 0.065(6) 0.033(5) 0.036(5) 0.005(4) 0.005(5) -0.005(4)
C47 0.047(5) 0.045(5) 0.027(4) 0.006(4) 0.022(4) 0.003(4)
C48 0.030(4) 0.036(5) 0.040(5) 0.010(4) 0.006(4) 0.004(3)
O1 0.040(3) 0.061(4) 0.031(3) 0.010(3) 0.012(3) 0.010(3)
C49 0.070(9) 0.220(19) 0.074(10) 0.019(11) 0.023(8) -0.027(11)
C50 0.075(10) 0.235(23) 0.095(13) 0.037(14) 0.037(10) 0.040(13)
C51 0.090(9) 0.033(5) 0.034(5) 0.001(4) 0.033(6) 0.025(5)
C52 0.315(37) 0.319(38) 0.092(16) 0.092(21) -0.043(20) -0.191(32)
Cl2 0.0567(14) 0.0388(12) 0.0518(14) 0.0032(11) 0.0064(12) -0.0092(11)

loop_
_atom_site_label
_atom_site_type_symbol
_atom_site_fract_x
_atom_site_fract_y
_atom_site_fract_z
_atom_site_U_iso_or_equiv
_atom_site_thermal_displace_type
_atom_site_occupancy
_atom_site_calc_flag
_atom_site_refinement_flags
_atom_site_disorder_group
Pt1 Pt 0.16390(2) 0.28149(2) 0.384635(12) 0.02225(8) Uani 1 d . .
Cl1 Cl -0.0043(2) 0.33960(13) 0.38251(9) 0.0388(5) Uani 1 d . .
P1 P 0.4268(2) 0.24324(10) 0.44542(8) 0.0217(4) Uani 1 d . .
P2 P 0.2980(2) 0.32826(10) 0.51538(8) 0.0234(4) Uani 1 d . .
P3 P 0.1216(2) 0.31213(11) 0.28820(9) 0.0272(4) Uani 1 d . .
N1 N 0.3128(4) 0.2245(3) 0.3898(2) 0.0221(12) Uani 1 d . .
N2 N 0.2055(5) 0.2637(3) 0.4783(3) 0.0236(13) Uani 1 d . .
C1 C 0.3053(6) 0.1558(4) 0.3529(3) 0.024(2) Uani 1 d . .
C2 C 0.2170(6) 0.1033(4) 0.3446(3) 0.029(2) Uani 1 d . .
H2 H 0.1624(6) 0.1120(4) 0.3641(3) 0.035 Uiso 1 calc R .
C3 C 0.2062(6) 0.0373(4) 0.3079(3) 0.032(2) Uani 1 d . .
H3 H 0.1461(6) 0.0007(4) 0.3038(3) 0.039 Uiso 1 calc R .
C4 C 0.2828(7) 0.0249(5) 0.2776(3) 0.037(2) Uani 1 d . .
C5 C 0.3691(7) 0.0779(4) 0.2855(4) 0.037(2) Uani 1 d . .
H5 H 0.4221(7) 0.0701(4) 0.2649(4) 0.044 Uiso 1 calc R .
C6 C 0.3819(6) 0.1424(4) 0.3222(3) 0.030(2) Uani 1 d . .
H6 H 0.4433(6) 0.1781(4) 0.3266(3) 0.036 Uiso 1 calc R .
C7 C 0.2738(9) -0.0464(5) 0.2384(4) 0.053(3) Uani 1 d . .
H7A H 0.1937(11) -0.0630(22) 0.2218(22) 0.080 Uiso 1 calc R .
H7B H 0.3197(42) -0.0895(13) 0.2621(7) 0.080 Uiso 1 calc R .
H7C H 0.3023(49) -0.0332(11) 0.2057(16) 0.080 Uiso 1 calc R .
C8 C 0.4623(6) 0.1673(4) 0.5019(3) 0.026(2) Uani 1 d . .
C9 C 0.3864(6) 0.1059(4) 0.4973(3) 0.027(2) Uani 1 d . .
H9 H 0.3156(6) 0.1047(4) 0.4653(3) 0.033 Uiso 1 calc R .
C10 C 0.4138(7) 0.0466(4) 0.5392(4) 0.036(2) Uani 1 d . .
H10 H 0.3617(7) 0.0043(4) 0.5355(4) 0.043 Uiso 1 calc R .
C11 C 0.5149(8) 0.0474(5) 0.5859(4) 0.043(2) Uani 1 d . .
H11 H 0.5319(8) 0.0066(5) 0.6150(4) 0.052 Uiso 1 calc R .
C12 C 0.5922(7) 0.1080(5) 0.5906(4) 0.039(2) Uani 1 d . .
H12 H 0.6629(7) 0.1081(5) 0.6227(4) 0.047 Uiso 1 calc R .
C13 C 0.5676(6) 0.1683(5) 0.5491(3) 0.031(2) Uani 1 d . .
H13 H 0.6209(6) 0.2097(5) 0.5523(3) 0.037 Uiso 1 calc R .
C14 C 0.5499(6) 0.2554(5) 0.4218(3) 0.031(2) Uani 1 d . .
C15 C 0.6364(7) 0.1999(7) 0.4338(4) 0.059(3) Uani 1 d . .
H15 H 0.6362(7) 0.1558(7) 0.4584(4) 0.070 Uiso 1 calc R .
C16 C 0.7224(8) 0.2087(9) 0.4103(5) 0.089(5) Uani 1 d . .
H16 H 0.7821(8) 0.1708(9) 0.4183(5) 0.107 Uiso 1 calc R .
C17 C 0.7213(9) 0.2742(10) 0.3741(5) 0.089(5) Uani 1 d . .
H17 H 0.7798(9) 0.2808(10) 0.3570(5) 0.107 Uiso 1 calc R .
C18 C 0.6390(12) 0.3262(7) 0.3642(5) 0.073(4) Uani 1 d . .
H18 H 0.6406(12) 0.3707(7) 0.3402(5) 0.088 Uiso 1 calc R .
C19 C 0.5497(8) 0.3202(5) 0.3867(4) 0.046(2) Uani 1 d . .
H19 H 0.4911(8) 0.3589(5) 0.3783(4) 0.055 Uiso 1 calc R .
C20 C 0.4015(6) 0.3369(4) 0.4763(3) 0.024(2) Uani 1 d . .
H20 H 0.3645(6) 0.3715(4) 0.4411(3) 0.029 Uiso 1 calc R .
C21 C 0.5117(6) 0.3805(4) 0.5135(3) 0.031(2) Uani 1 d . .
H21A H 0.5527(22) 0.3489(14) 0.5487(12) 0.047 Uiso 1 calc R .
H21B H 0.4915(7) 0.4317(13) 0.5263(18) 0.047 Uiso 1 calc R .
H21C H 0.5607(19) 0.3885(25) 0.4891(8) 0.047 Uiso 1 calc R .
C22 C 0.2445(6) 0.4275(4) 0.5197(3) 0.028(2) Uani 1 d . .
C23 C 0.2112(7) 0.4485(4) 0.5677(4) 0.034(2) Uani 1 d . .
H23 H 0.2254(7) 0.4140(4) 0.6009(4) 0.041 Uiso 1 calc R .
C24 C 0.1584(7) 0.5183(5) 0.5672(4) 0.044(2) Uani 1 d . .
H24 H 0.1342(7) 0.5319(5) 0.6000(4) 0.053 Uiso 1 calc R .
C25 C 0.1389(7) 0.5699(5) 0.5204(4) 0.045(2) Uani 1 d . .
H25 H 0.1006(7) 0.6183(5) 0.5205(4) 0.054 Uiso 1 calc R .
C26 C 0.1748(8) 0.5515(5) 0.4739(4) 0.051(3) Uani 1 d . .
H26 H 0.1651(8) 0.5885(5) 0.4426(4) 0.062 Uiso 1 calc R .
C27 C 0.2259(7) 0.4784(5) 0.4716(4) 0.039(2) Uani 1 d . .
H27 H 0.2471(7) 0.4640(5) 0.4381(4) 0.047 Uiso 1 calc R .
C28 C 0.3720(6) 0.2989(4) 0.5911(3) 0.026(2) Uani 1 d . .
C29 C 0.4444(6) 0.3532(5) 0.6310(3) 0.033(2) Uani 1 d . .
H29 H 0.4507(6) 0.4059(5) 0.6189(3) 0.040 Uiso 1 calc R .
C30 C 0.5063(7) 0.3280(5) 0.6880(4) 0.042(2) Uani 1 d . .
H30 H 0.5580(7) 0.3635(5) 0.7147(4) 0.050 Uiso 1 calc R .
C31 C 0.4949(7) 0.2537(6) 0.7070(4) 0.045(2) Uani 1 d . .
H31 H 0.5364(7) 0.2386(6) 0.7469(4) 0.054 Uiso 1 calc R .
C32 C 0.4235(7) 0.2003(5) 0.6685(4) 0.042(2) Uani 1 d . .
H32 H 0.4167(7) 0.1482(5) 0.6817(4) 0.050 Uiso 1 calc R .
C33 C 0.3610(6) 0.2228(5) 0.6100(3) 0.032(2) Uani 1 d . .
H33 H 0.3115(6) 0.1863(5) 0.5834(3) 0.038 Uiso 1 calc R .
C34 C 0.1218(6) 0.2279(4) 0.4996(3) 0.028(2) Uani 1 d . .
C35 C 0.0827(7) 0.2612(5) 0.5419(4) 0.038(2) Uani 1 d . .
H35 H 0.1079(7) 0.3123(5) 0.5570(4) 0.046 Uiso 1 calc R .
C36 C 0.0058(7) 0.2198(6) 0.5625(4) 0.044(2) Uani 1 d . .
H36 H -0.0191(7) 0.2432(6) 0.5923(4) 0.053 Uiso 1 calc R .
C37 C -0.0349(7) 0.1466(5) 0.5413(4) 0.040(2) Uani 1 d . .
C38 C 0.0027(7) 0.1162(5) 0.4971(4) 0.044(2) Uani 1 d . .
H38 H -0.0250(7) 0.0663(5) 0.4802(4) 0.053 Uiso 1 calc R .
C39 C 0.0783(6) 0.1559(5) 0.4771(4) 0.038(2) Uani 1 d . .
H39 H 0.1016(6) 0.1330(5) 0.4465(4) 0.045 Uiso 1 calc R .
C40 C -0.1181(9) 0.1020(7) 0.5645(5) 0.069(3) Uani 1 d . .
H40A H -0.1630(42) 0.1396(7) 0.5788(29) 0.103 Uiso 1 calc R .
H40B H -0.0752(9) 0.0674(31) 0.5974(21) 0.103 Uiso 1 calc R .
H40C H -0.1697(40) 0.0702(32) 0.5322(10) 0.103 Uiso 1 calc R .
C41 C 0.0096(7) 0.2512(5) 0.2388(3) 0.034(2) Uani 1 d . .
C42 C -0.1032(8) 0.2713(6) 0.2273(4) 0.055(3) Uani 1 d . .
H42 H -0.1219(8) 0.3189(6) 0.2430(4) 0.066 Uiso 1 calc R .
C43 C -0.1906(9) 0.2220(7) 0.1926(4) 0.068(3) Uani 1 d . .
H43 H -0.2684(9) 0.2361(7) 0.1847(4) 0.082 Uiso 1 calc R .
C44 C -0.1634(10) 0.1527(7) 0.1697(4) 0.066(3) Uani 1 d . .
H44 H -0.2222(10) 0.1189(7) 0.1460(4) 0.080 Uiso 1 calc R .
C45 C -0.0529(10) 0.1337(6) 0.1813(4) 0.058(3) Uani 1 d . .
H45 H -0.0342(10) 0.0856(6) 0.1664(4) 0.070 Uiso 1 calc R .
C46 C 0.0349(9) 0.1830(5) 0.2149(4) 0.047(2) Uani 1 d . .
H46 H 0.1124(9) 0.1694(5) 0.2212(4) 0.057 Uiso 1 calc R .
C47 C 0.2367(7) 0.3083(5) 0.2579(3) 0.037(2) Uani 1 d . .
H47A H 0.2695(29) 0.2552(9) 0.2631(21) 0.056 Uiso 1 calc R .
H47B H 0.2960(21) 0.3464(22) 0.2788(16) 0.056 Uiso 1 calc R .
H47C H 0.2073(11) 0.3214(30) 0.2153(6) 0.056 Uiso 1 calc R .
C48 C 0.0724(7) 0.4133(4) 0.2724(4) 0.037(2) Uani 1 d . .
H48A H 0.0097(30) 0.4229(10) 0.2879(21) 0.055 Uiso 1 calc R .
H48B H 0.0453(41) 0.4220(10) 0.2291(4) 0.055 Uiso 1 calc R .
H48C H 0.1357(13) 0.4494(4) 0.2916(20) 0.055 Uiso 1 calc R .
O1 O 0.1007(5) 0.5892(4) 0.1747(3) 0.0440(15) Uani 1 d D .
C49 C 0.2322(11) 0.5675(11) 0.1997(6) 0.122(6) Uani 1 d D .
H49A H 0.2728(11) 0.6181(11) 0.2125(6) 0.146 Uiso 1 calc R .
H49B H 0.2428(11) 0.5371(11) 0.2368(6) 0.146 Uiso 1 calc R .
C50 C 0.2968(12) 0.5258(11) 0.1685(7) 0.133(7) Uani 1 d D .
H50A H 0.3208(12) 0.5609(11) 0.1416(7) 0.159 Uiso 1 calc R .
H50B H 0.3647(12) 0.4991(11) 0.1964(7) 0.159 Uiso 1 calc R .
C51 C 0.2206(11) 0.4768(6) 0.1396(5) 0.049(3) Uani 1 d D .
H51A H 0.2343(11) 0.4237(6) 0.1580(5) 0.059 Uiso 1 calc R .
H51B H 0.2162(11) 0.4729(6) 0.0973(5) 0.059 Uiso 1 calc R .
C52 C 0.1188(18) 0.5125(12) 0.1452(8) 0.270(19) Uani 1 d D .
H52A H 0.0862(18) 0.4713(12) 0.1642(8) 0.324 Uiso 1 calc R .
H52B H 0.0658(18) 0.5166(12) 0.1036(8) 0.324 Uiso 1 calc R .
Cl2 Cl 0.3625(2) 0.48241(13) 0.35721(11) 0.0521(6) Uani 1 d . .

loop_
_atom_type_symbol
_atom_type_description
_atom_type_scat_dispersion_real
_atom_type_scat_dispersion_imag
_atom_type_scat_source
C C 0.0033 0.0016 'International Tables Vol C Tables 4.2.6.8 and 6.1.1.4'
H H 0.0000 0.0000 'International Tables Vol C Tables 4.2.6.8 and 6.1.1.4'
Cl Cl 0.1484 0.1585 'International Tables Vol C Tables 4.2.6.8 and 6.1.1.4'
N N 0.0061 0.0033 'International Tables Vol C Tables 4.2.6.8 and 6.1.1.4'
O O 0.0106 0.0060 'International Tables Vol C Tables 4.2.6.8 and 6.1.1.4'
P P 0.1023 0.0942 'International Tables Vol C Tables 4.2.6.8 and 6.1.1.4'
Pt Pt -1.7033 8.3905 'International Tables Vol C Tables 4.2.6.8 and 6.1.1.4'

loop_
_geom_angle_atom_site_label_1
_geom_angle_atom_site_label_2
_geom_angle_atom_site_label_3
_geom_angle
_geom_angle_site_symmetry_1
_geom_angle_site_symmetry_3
_geom_angle_publ_flag
N1 Pt1 N2 88.4(2) . . ?
N1 Pt1 P3 93.9(2) . . ?
N2 Pt1 P3 174.7(2) . . ?
N1 Pt1 Cl1 176.6(2) . . ?
N2 Pt1 Cl1 89.1(2) . . ?
P3 Pt1 Cl1 88.71(7) . . ?
N1 P1 C8 113.5(3) . . ?
N1 P1 C14 111.6(3) . . ?
C8 P1 C14 106.9(3) . . ?
N1 P1 C20 106.3(3) . . ?
C8 P1 C20 110.8(3) . . ?
C14 P1 C20 107.7(3) . . ?
N2 P2 C28 113.0(3) . . ?
N2 P2 C20 105.6(3) . . ?
C28 P2 C20 108.7(3) . . ?
N2 P2 C22 116.8(3) . . ?
C28 P2 C22 105.8(3) . . ?
C20 P2 C22 106.6(3) . . ?
C47 P3 C41 105.0(4) . . ?
C47 P3 C48 101.9(4) . . ?
C41 P3 C48 105.9(4) . . ?
C47 P3 Pt1 117.1(3) . . ?
C41 P3 Pt1 113.4(3) . . ?
C48 P3 Pt1 112.3(3) . . ?
C1 N1 P1 121.2(4) . . ?
C1 N1 Pt1 118.1(4) . . ?
P1 N1 Pt1 118.7(3) . . ?
C34 N2 P2 124.0(5) . . ?
C34 N2 Pt1 118.6(4) . . ?
P2 N2 Pt1 110.7(3) . . ?
C2 C1 C6 117.9(7) . . ?
C2 C1 N1 119.9(6) . . ?
C6 C1 N1 122.2(6) . . ?
C1 C2 C3 121.0(7) . . ?
C4 C3 C2 120.4(7) . . ?
C5 C4 C3 118.2(7) . . ?
C5 C4 C7 120.4(8) . . ?
C3 C4 C7 121.4(8) . . ?
C4 C5 C6 122.1(8) . . ?
C5 C6 C1 120.5(7) . . ?
C9 C8 C13 119.8(7) . . ?
C9 C8 P1 119.2(6) . . ?
C13 C8 P1 121.0(5) . . ?
C10 C9 C8 119.8(7) . . ?
C11 C10 C9 121.1(8) . . ?
C10 C11 C12 119.6(8) . . ?
C13 C12 C11 120.7(8) . . ?
C12 C13 C8 119.0(7) . . ?
C19 C14 C15 120.8(8) . . ?
C19 C14 P1 116.6(7) . . ?
C15 C14 P1 122.4(6) . . ?
C16 C15 C14 119.9(10) . . ?
C15 C16 C17 119.2(11) . . ?
C18 C17 C16 119.5(9) . . ?
C17 C18 C19 123.8(11) . . ?
C14 C19 C18 116.9(10) . . ?
C21 C20 P1 114.2(5) . . ?
C21 C20 P2 112.7(5) . . ?
P1 C20 P2 112.4(4) . . ?
C23 C22 C27 120.3(7) . . ?
C23 C22 P2 120.0(6) . . ?
C27 C22 P2 119.3(6) . . ?
C24 C23 C22 119.9(8) . . ?
C23 C24 C25 121.2(8) . . ?
C26 C25 C24 119.8(8) . . ?
C25 C26 C27 120.7(9) . . ?
C22 C27 C26 118.0(8) . . ?
C33 C28 C29 120.0(7) . . ?
C33 C28 P2 120.6(5) . . ?
C29 C28 P2 119.4(5) . . ?
C30 C29 C28 118.5(8) . . ?
C31 C30 C29 121.7(8) . . ?
C30 C31 C32 120.3(8) . . ?
C31 C32 C33 119.8(8) . . ?
C28 C33 C32 119.6(8) . . ?
C39 C34 C35 117.6(7) . . ?
C39 C34 N2 118.4(7) . . ?
C35 C34 N2 124.0(7) . . ?
C34 C35 C36 119.9(8) . . ?
C37 C36 C35 122.5(8) . . ?
C36 C37 C38 116.1(7) . . ?
C36 C37 C40 121.8(8) . . ?
C38 C37 C40 122.0(8) . . ?
C39 C38 C37 121.8(8) . . ?
C38 C39 C34 122.1(8) . . ?
C46 C41 C42 119.0(8) . . ?
C46 C41 P3 121.2(7) . . ?
C42 C41 P3 119.7(7) . . ?
C41 C42 C43 120.3(10) . . ?
C44 C43 C42 119.8(10) . . ?
C45 C44 C43 119.2(9) . . ?
C44 C45 C46 121.5(10) . . ?
C41 C46 C45 120.0(10) . . ?
C52 O1 C49 71.5(10) . . ?
C50 C49 O1 126.8(11) . . ?
C51 C50 C49 99.1(12) . . ?
C50 C51 C52 100.9(12) . . ?
C51 C52 O1 131.8(15) . . ?

loop_
_geom_bond_atom_site_label_1
_geom_bond_atom_site_label_2
_geom_bond_distance
_geom_bond_site_symmetry_2
_geom_bond_publ_flag
Pt1 N1 2.052(5) . ?
Pt1 N2 2.130(6) . ?
Pt1 P3 2.234(2) . ?
Pt1 Cl1 2.293(2) . ?
P1 N1 1.612(6) . ?
P1 C8 1.805(7) . ?
P1 C14 1.806(8) . ?
P1 C20 1.821(7) . ?
P2 N2 1.618(6) . ?
P2 C28 1.796(7) . ?
P2 C20 1.825(7) . ?
P2 C22 1.826(7) . ?
P3 C47 1.803(8) . ?
P3 C41 1.812(8) . ?
P3 C48 1.818(8) . ?
N1 C1 1.441(9) . ?
N2 C34 1.434(9) . ?
C1 C2 1.374(10) . ?
C1 C6 1.398(10) . ?
C2 C3 1.399(10) . ?
C3 C4 1.386(11) . ?
C4 C5 1.363(11) . ?
C4 C7 1.510(11) . ?
C5 C6 1.375(10) . ?
C8 C9 1.384(10) . ?
C8 C13 1.408(10) . ?
C9 C10 1.376(10) . ?
C10 C11 1.369(11) . ?
C11 C12 1.385(12) . ?
C12 C13 1.384(10) . ?
C14 C19 1.380(11) . ?
C14 C15 1.384(12) . ?
C15 C16 1.368(13) . ?
C16 C17 1.40(2) . ?
C17 C18 1.31(2) . ?
C18 C19 1.384(14) . ?
C20 C21 1.545(9) . ?
C22 C23 1.382(10) . ?
C22 C27 1.390(11) . ?
C23 C24 1.352(10) . ?
C24 C25 1.373(12) . ?
C25 C26 1.358(12) . ?
C26 C27 1.403(11) . ?
C28 C33 1.389(10) . ?
C28 C29 1.407(10) . ?
C29 C30 1.383(11) . ?
C30 C31 1.362(12) . ?
C31 C32 1.378(12) . ?
C32 C33 1.400(10) . ?
C34 C39 1.371(10) . ?
C34 C35 1.374(10) . ?
C35 C36 1.399(11) . ?
C36 C37 1.372(12) . ?
C37 C38 1.383(12) . ?
C37 C40 1.524(11) . ?
C38 C39 1.363(11) . ?
C41 C46 1.371(12) . ?
C41 C42 1.376(12) . ?
C42 C43 1.399(12) . ?
C43 C44 1.39(2) . ?
C44 C45 1.344(15) . ?
C45 C46 1.393(12) . ?
O1 C52 1.53(2) . ?
O1 C49 1.582(14) . ?
C49 C50 1.45(2) . ?
C50 C51 1.27(2) . ?
C51 C52 1.45(2) . ?
